data_7010888
loop_
_publ_author_name
'Wong, Wai-Kwok'
'Hou, Anxin'
'Guo, Jianping'
'He, Hongshan'
'Zhang, Lilu'
'Wong, Wai-Yeung'
'Li, King-Fai'
'Cheah, Kok-Wai'
'Xue, F.'
'Mak, Thomas C. W.'

_publ_section_title
;
 Synthesis, structure and near-infrared luminescence of neutral
 3d\^a&#x20AC;&#x201C;4f bi-metallic monoporphyrinate complexes
;
_journal_issue 20
_journal_name_full 'Journal of the Chemical Society, Dalton Transactions'
_journal_page_first 3092
_journal_paper_doi 10.1039/b104993n
_journal_year 2001
_chemical_formula_sum 'C62 H64 Cl3 Co Er N4 O9 P3'
_chemical_formula_weight 1434.62
_chemical_name_systematic
; 
? 
;
_space_group_IT_number 9
_symmetry_cell_setting monoclinic
_symmetry_space_group_name_Hall 'C -2yc'
_symmetry_space_group_name_H-M 'C 1 c 1'
_atom_sites_solution_hydrogens geom
_atom_sites_solution_primary direct
_atom_sites_solution_secondary difmap
_audit_creation_method SHELXL-97
_cell_angle_alpha 90.00
_cell_angle_beta 104.78(3)
_cell_angle_gamma 90.00
_cell_formula_units_Z 4
_cell_length_a 13.283(3)
_cell_length_b 21.498(4)
_cell_length_c 23.681(5)
_cell_measurement_temperature 293(2)
_cell_volume 6539(3)
_computing_data_reduction SAINT
_computing_structure_refinement 'SHELXL-97 (Sheldrick, 1997)'
_computing_structure_solution 'SHELXS-97 (Sheldrick, 1990)'
_diffrn_ambient_temperature 293(2)
_diffrn_measured_fraction_theta_full 0.997
_diffrn_measured_fraction_theta_max 0.997
_diffrn_measurement_device_type 'Smart CCD'
_diffrn_radiation_monochromator graphite
_diffrn_radiation_source 'fine-focus sealed tube'
_diffrn_radiation_type MoK\a
_diffrn_radiation_wavelength 0.71073
_diffrn_reflns_av_R_equivalents 0.0337
_diffrn_reflns_av_sigmaI/netI 0.0528
_diffrn_reflns_limit_h_max 13
_diffrn_reflns_limit_h_min -16
_diffrn_reflns_limit_k_max 26
_diffrn_reflns_limit_k_min -15
_diffrn_reflns_limit_l_max 29
_diffrn_reflns_limit_l_min -29
_diffrn_reflns_number 17477
_diffrn_reflns_theta_full 26.00
_diffrn_reflns_theta_max 26.00
_diffrn_reflns_theta_min 1.78
_exptl_absorpt_coefficient_mu 1.780
_exptl_crystal_colour Purple
_exptl_crystal_density_diffrn 1.457
_exptl_crystal_density_method 'not measured'
_exptl_crystal_description Block
_exptl_crystal_F_000 2908
_exptl_crystal_size_max 0.15
_exptl_crystal_size_mid 0.1
_exptl_crystal_size_min 0.1
_refine_diff_density_max 1.120
_refine_diff_density_min -0.667
_refine_diff_density_rms 0.110
_refine_ls_abs_structure_details 'Flack H D (1983), Acta Cryst. A39, 876-881'
_refine_ls_abs_structure_Flack 0.00
_refine_ls_extinction_coef 0.00000(4)
_refine_ls_extinction_expression Fc^*^=kFc[1+0.001xFc^2^\l^3^/sin(2\q)]^-1/4^
_refine_ls_extinction_method SHELXL
_refine_ls_goodness_of_fit_ref 1.001
_refine_ls_hydrogen_treatment mixed
_refine_ls_matrix_type full
_refine_ls_number_parameters 666
_refine_ls_number_reflns 10438
_refine_ls_number_restraints 2
_refine_ls_restrained_S_all 1.001
_refine_ls_R_factor_all 0.0666
_refine_ls_R_factor_gt 0.0509
_refine_ls_shift/su_max 5.143
_refine_ls_shift/su_mean 0.036
_refine_ls_structure_factor_coef Fsqd
_refine_ls_weighting_details 'calc w=1/[\s^2^(Fo^2^)+(0.0886P)^2^+0.0000P] where P=(Fo^2^+2Fc^2^)/3'
_refine_ls_weighting_scheme calc
_refine_ls_wR_factor_gt 0.1274
_refine_ls_wR_factor_ref 0.1389
_reflns_number_gt 8292
_reflns_number_total 10438
_reflns_threshold_expression >2sigma(I)
_cod_data_source_file b104993n.txt
_cod_data_source_block cc
_cod_depositor_comments
;
The following automatic conversions were performed:
'_symmetry_cell_setting' value 'Monoclinic' changed to 'monoclinic'
according to '/home/saulius/struct/CIF-dictionaries/cif_core.dic'
dictionary named 'cif_core.dic' version 2.4.1 from 2010-06-29.

Automatic conversion script
Id: cif_fix_enum 1527 2010-12-29 10:47:43Z saulius 
;
_cod_original_cell_volume 6538(2)
_cod_original_sg_symbol_H-M Cc
_cod_database_code 7010888

loop_
_symmetry_equiv_pos_as_xyz
'x, y, z'
'x, -y, z+1/2'
'x+1/2, y+1/2, z'
'x+1/2, -y+1/2, z+1/2'

loop_
_atom_site_label
_atom_site_type_symbol
_atom_site_fract_x
_atom_site_fract_y
_atom_site_fract_z
_atom_site_U_iso_or_equiv
_atom_site_adp_type
_atom_site_occupancy
_atom_site_symmetry_multiplicity
_atom_site_calc_flag
_atom_site_refinement_flags
_atom_site_disorder_assembly
_atom_site_disorder_group
Er1 Er 1.45357(6) 0.324730(12) 0.76979(4) 0.04437(11) Uani 1 1 d . . .
Co1 Co 1.4558(5) 0.12812(5) 0.77158(19) 0.1091(6) Uani 1 1 d . . .
P1 P 1.3623(4) 0.18438(13) 0.69369(14) 0.0856(10) Uani 1 1 d . . .
P2 P 1.3755(3) 0.18589(13) 0.82568(14) 0.0788(9) Uani 1 1 d . . .
P3 P 1.5782(3) 0.18100(13) 0.78296(17) 0.0866(10) Uani 1 1 d . . .
N1 N 1.3799(7) 0.3836(4) 0.6859(4) 0.035(2) Uani 1 1 d . . .
N2 N 1.5967(8) 0.3795(5) 0.7521(5) 0.045(3) Uani 1 1 d . . .
N3 N 1.5230(11) 0.3782(6) 0.8597(5) 0.065(4) Uani 1 1 d . . .
N4 N 1.3130(10) 0.3810(5) 0.7906(4) 0.051(3) Uani 1 1 d . . .
C1 C 1.2827(12) 0.3876(6) 0.6601(6) 0.057(4) Uani 1 1 d . . .
C2 C 1.2548(11) 0.3846(7) 0.5942(7) 0.061(4) Uani 1 1 d . . .
H2A H 1.1900 0.3824 0.5676 0.073 Uiso 1 1 calc R . .
C3 C 1.3552(13) 0.3860(8) 0.5846(6) 0.071(5) Uani 1 1 d . . .
H3A H 1.3709 0.3886 0.5486 0.085 Uiso 1 1 calc R . .
C4 C 1.4270(7) 0.3827(5) 0.6393(5) 0.045(3) Uani 1 1 d . . .
C5 C 1.5348(12) 0.3862(6) 0.6437(6) 0.049(4) Uani 1 1 d . . .
C6 C 1.6140(9) 0.3900(6) 0.6963(5) 0.045(3) Uani 1 1 d . . .
C7 C 1.7204(12) 0.4005(5) 0.7009(7) 0.058(4) Uani 1 1 d . . .
H7A H 1.7496 0.4070 0.6696 0.069 Uiso 1 1 calc R . .
C8 C 1.7754(13) 0.3997(7) 0.7597(6) 0.059(4) Uani 1 1 d . . .
H8A H 1.8469 0.4031 0.7755 0.071 Uiso 1 1 calc R . .
C9 C 1.6899(10) 0.3917(6) 0.7917(6) 0.047(3) Uani 1 1 d . . .
C10 C 1.7074(11) 0.3887(7) 0.8516(5) 0.050(4) Uani 1 1 d . . .
C11 C 1.6346(9) 0.3827(6) 0.8835(6) 0.051(4) Uani 1 1 d . . .
C12 C 1.6484(14) 0.3885(8) 0.9435(6) 0.072(5) Uani 1 1 d . . .
H12A H 1.7125 0.3947 0.9700 0.086 Uiso 1 1 calc R . .
C13 C 1.5611(12) 0.3841(7) 0.9578(7) 0.061(4) Uani 1 1 d . . .
H13A H 1.5530 0.3834 0.9957 0.073 Uiso 1 1 calc R . .
C14 C 1.4776(14) 0.3806(6) 0.9042(6) 0.073(5) Uani 1 1 d . . .
C15 C 1.3688(11) 0.3850(6) 0.8976(6) 0.051(4) Uani 1 1 d . . .
C16 C 1.2962(13) 0.3853(5) 0.8438(6) 0.057(4) Uani 1 1 d . . .
C17 C 1.1863(10) 0.4003(8) 0.8376(6) 0.062(4) Uani 1 1 d . . .
H17A H 1.1531 0.4071 0.8672 0.074 Uiso 1 1 calc R . .
C18 C 1.1452(12) 0.4020(7) 0.7809(7) 0.062(4) Uani 1 1 d . . .
H18A H 1.0767 0.4130 0.7634 0.075 Uiso 1 1 calc R . .
C19 C 1.2165(13) 0.3854(7) 0.7513(6) 0.055(4) Uani 1 1 d . . .
C20 C 1.1982(11) 0.3892(7) 0.6906(7) 0.067(5) Uani 1 1 d . . .
C21 C 1.0884(6) 0.4000(6) 0.6546(4) 0.063(4) Uani 1 1 d G . .
C22 C 1.0136(8) 0.3546(5) 0.6539(5) 0.091(6) Uani 1 1 d G . .
H22A H 1.0321 0.3176 0.6741 0.109 Uiso 1 1 calc R . .
C23 C 0.9110(7) 0.3646(7) 0.6229(6) 0.156(11) Uani 1 1 d G . .
H23A H 0.8609 0.3343 0.6224 0.188 Uiso 1 1 calc R . .
C24 C 0.8832(7) 0.4200(8) 0.5926(5) 0.151(13) Uani 1 1 d G . .
H24A H 0.8146 0.4267 0.5718 0.181 Uiso 1 1 calc R . .
C25 C 0.9581(11) 0.4654(6) 0.5933(5) 0.115(8) Uani 1 1 d G . .
H25A H 0.9395 0.5024 0.5730 0.138 Uiso 1 1 calc R . .
C26 C 1.0607(9) 0.4554(5) 0.6243(5) 0.116(9) Uani 1 1 d G . .
H26A H 1.1108 0.4857 0.6248 0.140 Uiso 1 1 calc R . .
C27 C 1.3374(8) 0.3891(4) 0.9519(4) 0.051(3) Uani 1 1 d G . .
C28 C 1.3140(11) 0.3354(4) 0.9787(5) 0.088(5) Uani 1 1 d G . .
H28A H 1.3171 0.2968 0.9614 0.106 Uiso 1 1 calc R . .
C29 C 1.2861(12) 0.3393(6) 1.0313(5) 0.116(7) Uani 1 1 d G . .
H29A H 1.2705 0.3034 1.0492 0.139 Uiso 1 1 calc R . .
C30 C 1.2816(10) 0.3970(7) 1.0571(4) 0.121(8) Uani 1 1 d G . .
H30A H 1.2629 0.3996 1.0923 0.145 Uiso 1 1 calc R . .
C31 C 1.3050(10) 0.4507(5) 1.0304(5) 0.143(9) Uani 1 1 d G . .
H31A H 1.3019 0.4892 1.0476 0.172 Uiso 1 1 calc R . .
C32 C 1.3329(9) 0.4467(4) 0.9778(5) 0.103(6) Uani 1 1 d G . .
H32A H 1.3486 0.4827 0.9599 0.124 Uiso 1 1 calc R . .
C33 C 1.8157(6) 0.3987(6) 0.8871(4) 0.084(5) Uani 1 1 d G . .
C34 C 1.8414(9) 0.4546(5) 0.9167(5) 0.088(6) Uani 1 1 d G . .
H34A H 1.7907 0.4849 0.9148 0.106 Uiso 1 1 calc R . .
C35 C 1.9428(10) 0.4651(6) 0.9494(5) 0.162(13) Uani 1 1 d G . .
H35A H 1.9599 0.5025 0.9692 0.195 Uiso 1 1 calc R . .
C36 C 2.0186(7) 0.4198(8) 0.9523(5) 0.124(10) Uani 1 1 d G . .
H36A H 2.0864 0.4269 0.9741 0.149 Uiso 1 1 calc R . .
C37 C 1.9929(8) 0.3639(7) 0.9226(6) 0.111(7) Uani 1 1 d G . .
H37A H 2.0436 0.3336 0.9246 0.133 Uiso 1 1 calc R . .
C38 C 1.8915(9) 0.3533(5) 0.8900(5) 0.108(7) Uani 1 1 d G . .
H38A H 1.8743 0.3159 0.8702 0.130 Uiso 1 1 calc R . .
C39 C 1.5730(8) 0.3894(4) 0.5878(3) 0.067(5) Uani 1 1 d G . .
C40 C 1.5575(8) 0.4434(3) 0.5544(4) 0.078(4) Uani 1 1 d G . .
H40A H 1.5289 0.4784 0.5674 0.093 Uiso 1 1 calc R . .
C41 C 1.5846(8) 0.4452(4) 0.5015(4) 0.081(4) Uani 1 1 d G . .
H41A H 1.5743 0.4813 0.4791 0.097 Uiso 1 1 calc R . .
C42 C 1.6273(8) 0.3929(5) 0.4820(3) 0.086(5) Uani 1 1 d G . .
H42A H 1.6455 0.3941 0.4466 0.103 Uiso 1 1 calc R . .
C43 C 1.6428(8) 0.3389(4) 0.5153(5) 0.079(4) Uani 1 1 d G . .
H43A H 1.6714 0.3039 0.5023 0.095 Uiso 1 1 calc R . .
C44 C 1.6157(8) 0.3372(4) 0.5682(4) 0.061(3) Uani 1 1 d G . .
H44A H 1.6260 0.3010 0.5906 0.073 Uiso 1 1 calc R . .
C45 C 1.434(4) 0.1976(14) 0.5946(10) 0.29(3) Uani 1 1 d . . .
H45A H 1.3833 0.2300 0.5955 0.346 Uiso 1 1 calc R . .
H45B H 1.5005 0.2188 0.6043 0.346 Uiso 1 1 calc R . .
C46 C 1.421(4) 0.1894(18) 0.5455(17) 0.26(2) Uani 1 1 d . . .
H46A H 1.4079 0.2285 0.5253 0.389 Uiso 1 1 calc R . .
H46B H 1.3615 0.1626 0.5320 0.389 Uiso 1 1 calc R . .
H46C H 1.4813 0.1703 0.5381 0.389 Uiso 1 1 calc R . .
C47 C 1.1565(18) 0.1974(16) 0.6596(15) 0.197(16) Uani 1 1 d . . .
H47A H 1.1401 0.2173 0.6929 0.236 Uiso 1 1 calc R . .
H47B H 1.1804 0.2305 0.6383 0.236 Uiso 1 1 calc R . .
C48 C 1.068(3) 0.1808(10) 0.6265(13) 0.172(13) Uani 1 1 d . . .
H48A H 1.0251 0.2170 0.6148 0.257 Uiso 1 1 calc R . .
H48B H 1.0340 0.1530 0.6475 0.257 Uiso 1 1 calc R . .
H48C H 1.0783 0.1602 0.5925 0.257 Uiso 1 1 calc R . .
C49 C 1.187(7) 0.204(3) 0.8475(16) 0.40(6) Uani 1 1 d . . .
H49A H 1.1598 0.1754 0.8719 0.477 Uiso 1 1 calc R . .
H49B H 1.2287 0.2358 0.8714 0.477 Uiso 1 1 calc R . .
C50 C 1.124(4) 0.2235(17) 0.811(2) 0.26(3) Uani 1 1 d . . .
H50A H 1.0771 0.2473 0.8275 0.395 Uiso 1 1 calc R . .
H50B H 1.0873 0.1903 0.7880 0.395 Uiso 1 1 calc R . .
H50C H 1.1550 0.2500 0.7877 0.395 Uiso 1 1 calc R . .
C51 C 1.484(3) 0.1935(18) 0.9273(18) 0.27(3) Uani 1 1 d . . .
H51A H 1.4530 0.2342 0.9174 0.325 Uiso 1 1 calc R . .
H51B H 1.5549 0.1956 0.9233 0.325 Uiso 1 1 calc R . .
C52 C 1.488(4) 0.1809(18) 0.9881(13) 0.24(2) Uani 1 1 d . . .
H52A H 1.5131 0.2171 1.0112 0.360 Uiso 1 1 calc R . .
H52B H 1.5343 0.1466 1.0017 0.360 Uiso 1 1 calc R . .
H52C H 1.4196 0.1707 0.9917 0.360 Uiso 1 1 calc R . .
C53 C 1.727(3) 0.1936(18) 0.897(2) 0.23(2) Uani 1 1 d . . .
H53A H 1.6961 0.2078 0.9277 0.282 Uiso 1 1 calc R . .
H53B H 1.7532 0.2294 0.8804 0.282 Uiso 1 1 calc R . .
C54 C 1.812(3) 0.1501(17) 0.9210(13) 0.25(2) Uani 1 1 d . . .
H54A H 1.8652 0.1709 0.9498 0.369 Uiso 1 1 calc R . .
H54B H 1.8403 0.1352 0.8901 0.369 Uiso 1 1 calc R . .
H54C H 1.7856 0.1156 0.9387 0.369 Uiso 1 1 calc R . .
C55 C 1.707(3) 0.2127(19) 0.7152(17) 0.214(18) Uani 1 1 d . . .
H55A H 1.7172 0.2420 0.7473 0.257 Uiso 1 1 calc R . .
H55B H 1.6636 0.2338 0.6816 0.257 Uiso 1 1 calc R . .
C56 C 1.8077(6) 0.2078(2) 0.7029(4) 0.216(15) Uani 1 1 d . . .
H56A H 1.8340 0.2487 0.6989 0.323 Uiso 1 1 calc R . .
H56B H 1.8010 0.1851 0.6672 0.323 Uiso 1 1 calc R . .
H56C H 1.8549 0.1863 0.7343 0.323 Uiso 1 1 calc R . .
C57 C 1.5195(6) 0.0499(2) 0.7420(4) 0.115(5) Uiso 1 1 d R . .
H57A H 1.5726 0.0500 0.7198 0.138 Uiso 1 1 calc R . .
C58 C 1.5385(6) 0.0500(2) 0.8030(4) 0.139(6) Uiso 1 1 d R . .
H58A H 1.6071 0.0489 0.8309 0.167 Uiso 1 1 calc R . .
C59 C 1.4422(6) 0.0470(2) 0.8170(4) 0.097(4) Uiso 1 1 d R . .
H59A H 1.4317 0.0446 0.8564 0.117 Uiso 1 1 calc R . .
C60 C 1.3639(6) 0.0449(2) 0.7646(4) 0.180(9) Uiso 1 1 d R . .
H60A H 1.2888 0.0430 0.7610 0.216 Uiso 1 1 calc R . .
C61 C 1.4116(6) 0.0467(2) 0.7183(4) 0.085(3) Uiso 1 1 d R . .
H61A H 1.3758 0.0463 0.6766 0.102 Uiso 1 1 calc R . .
C62 C 1.450(2) 0.5170(5) 0.7782(8) 0.084(4) Uani 1 1 d . . .
H62A H 1.4531 0.4715 0.7817 0.101 Uiso 1 1 calc R . .
O1 O 1.3682(9) 0.2546(4) 0.7016(4) 0.114(4) Uani 1 1 d . . .
O2 O 1.3919(7) 0.2544(3) 0.8246(4) 0.083(2) Uani 1 1 d . . .
O3 O 1.5737(6) 0.2506(4) 0.7822(5) 0.103(3) Uani 1 1 d . . .
O4 O 1.437(2) 0.1640(7) 0.6476(7) 0.235(15) Uani 1 1 d . . .
O5 O 1.240(2) 0.1638(7) 0.6820(11) 0.184(12) Uani 1 1 d . . .
O6 O 1.248(2) 0.1683(9) 0.8060(10) 0.200(13) Uani 1 1 d . . .
O7 O 1.445(3) 0.1632(8) 0.8985(9) 0.26(2) Uani 1 1 d . . .
O8 O 1.6525(16) 0.1614(8) 0.8536(11) 0.144(8) Uani 1 1 d . . .
O9 O 1.6459(11) 0.1680(7) 0.7283(10) 0.132(7) Uani 1 1 d . . .
Cl1 Cl 1.3564(12) 0.5395(3) 0.7200(6) 0.435(13) Uani 1 1 d . . .
Cl2 Cl 1.4400(12) 0.5443(3) 0.8291(4) 0.292(8) Uani 1 1 d . . .
Cl3 Cl 1.5577(11) 0.5455(4) 0.7578(11) 0.460(15) Uani 1 1 d . . .

loop_
_atom_site_aniso_label
_atom_site_aniso_U_11
_atom_site_aniso_U_22
_atom_site_aniso_U_33
_atom_site_aniso_U_23
_atom_site_aniso_U_13
_atom_site_aniso_U_12
Er1 0.05244(18) 0.03872(16) 0.04629(17) 0.0010(3) 0.02054(12) 0.0006(3)
Co1 0.2280(19) 0.0351(5) 0.0733(8) 0.0031(15) 0.0549(10) 0.001(2)
P1 0.141(3) 0.0584(17) 0.0573(16) -0.0078(12) 0.0250(18) -0.0156(17)
P2 0.122(3) 0.0569(16) 0.0660(17) 0.0069(12) 0.0387(17) -0.0141(15)
P3 0.112(3) 0.0625(17) 0.092(2) 0.0135(15) 0.039(2) 0.0379(17)
N1 0.021(4) 0.037(4) 0.042(5) 0.013(3) 0.001(4) 0.000(3)
N2 0.027(5) 0.050(6) 0.055(7) 0.004(5) 0.002(4) -0.015(4)
N3 0.077(8) 0.085(8) 0.051(6) 0.015(5) 0.048(6) -0.002(6)
N4 0.075(8) 0.056(7) 0.029(5) -0.003(4) 0.030(5) -0.016(5)
C1 0.085(11) 0.050(7) 0.050(8) -0.001(5) 0.045(8) -0.005(6)
C2 0.035(8) 0.080(9) 0.061(9) 0.000(7) 0.000(7) 0.005(7)
C3 0.073(11) 0.107(12) 0.048(9) 0.008(8) 0.043(8) 0.006(9)
C4 0.022(5) 0.053(7) 0.044(6) -0.002(5) -0.019(4) -0.003(4)
C5 0.067(10) 0.042(7) 0.053(8) 0.009(6) 0.041(7) -0.008(6)
C6 0.029(6) 0.068(8) 0.044(7) 0.014(6) 0.020(5) 0.004(5)
C7 0.081(11) 0.036(6) 0.063(10) -0.002(6) 0.034(8) -0.016(6)
C8 0.045(7) 0.082(9) 0.058(8) 0.014(7) 0.025(6) -0.006(6)
C9 0.040(7) 0.036(5) 0.059(8) -0.014(5) 0.003(6) -0.001(5)
C10 0.050(8) 0.080(9) 0.029(6) 0.010(6) 0.024(6) 0.011(7)
C11 0.025(6) 0.075(8) 0.043(7) 0.006(6) -0.012(5) 0.002(5)
C12 0.072(12) 0.112(13) 0.039(8) 0.008(8) 0.026(8) 0.000(10)
C13 0.046(8) 0.076(9) 0.047(8) 0.009(6) -0.010(6) 0.005(6)
C14 0.131(14) 0.051(7) 0.070(9) -0.012(6) 0.087(9) -0.008(7)
C15 0.037(7) 0.065(8) 0.049(8) 0.007(6) 0.005(6) -0.014(6)
C16 0.093(11) 0.030(5) 0.051(9) 0.007(5) 0.024(8) 0.008(6)
C17 0.032(7) 0.113(12) 0.048(9) -0.001(8) 0.023(6) -0.002(7)
C18 0.042(7) 0.074(9) 0.069(9) 0.025(7) 0.011(6) -0.001(6)
C19 0.070(10) 0.066(8) 0.044(8) 0.001(6) 0.040(7) 0.003(7)
C20 0.037(8) 0.068(9) 0.087(12) 0.021(8) 0.001(7) 0.012(7)
C21 0.033(7) 0.111(12) 0.039(7) -0.012(7) -0.004(5) 0.012(7)
C22 0.039(9) 0.158(16) 0.079(12) -0.016(12) 0.023(9) 0.007(10)
C23 0.061(13) 0.32(3) 0.110(17) -0.05(2) 0.060(13) -0.038(18)
C24 0.087(16) 0.32(4) 0.049(11) 0.006(16) 0.025(11) 0.03(2)
C25 0.097(14) 0.19(2) 0.070(11) 0.065(12) 0.051(11) 0.055(13)
C26 0.109(17) 0.20(2) 0.045(10) 0.034(12) 0.031(11) 0.065(16)
C27 0.043(8) 0.053(7) 0.052(8) 0.008(6) 0.003(6) -0.004(6)
C28 0.104(12) 0.106(12) 0.059(9) -0.011(7) 0.028(8) -0.010(8)
C29 0.118(15) 0.171(19) 0.067(10) 0.034(11) 0.037(10) -0.021(12)
C30 0.124(19) 0.143(19) 0.083(14) -0.051(13) 0.003(12) 0.006(15)
C31 0.141(16) 0.136(17) 0.154(18) -0.105(15) 0.039(14) -0.071(13)
C32 0.102(11) 0.116(13) 0.117(13) -0.071(10) 0.072(10) -0.061(9)
C33 0.092(13) 0.107(13) 0.071(11) -0.009(10) 0.057(10) -0.006(11)
C34 0.070(12) 0.122(15) 0.079(13) -0.017(11) 0.032(10) -0.042(10)
C35 0.109(17) 0.31(3) 0.053(10) 0.041(14) -0.014(10) -0.114(19)
C36 0.059(12) 0.25(3) 0.053(10) 0.023(13) 0.005(9) -0.066(15)
C37 0.056(11) 0.170(18) 0.091(12) 0.026(12) -0.010(9) 0.001(11)
C38 0.091(16) 0.169(18) 0.055(11) 0.010(12) 0.001(10) 0.036(15)
C39 0.053(9) 0.107(12) 0.049(9) 0.033(8) 0.027(7) 0.013(8)
C40 0.126(12) 0.053(7) 0.064(8) 0.006(6) 0.042(8) -0.010(7)
C41 0.102(10) 0.103(11) 0.049(6) 0.010(6) 0.041(7) -0.013(8)
C42 0.067(10) 0.158(16) 0.044(8) 0.005(9) 0.036(8) 0.012(10)
C43 0.085(10) 0.087(10) 0.078(10) -0.001(7) 0.043(8) 0.003(6)
C44 0.071(7) 0.055(7) 0.063(8) -0.007(5) 0.029(6) 0.000(5)
C45 0.61(8) 0.21(3) 0.055(11) -0.017(14) 0.11(2) -0.20(4)
C46 0.31(5) 0.30(4) 0.13(3) -0.06(3) -0.02(3) -0.11(4)
C47 0.073(12) 0.26(3) 0.23(3) -0.14(3) -0.012(16) -0.014(16)
C48 0.23(3) 0.135(19) 0.17(2) -0.033(15) 0.08(2) -0.083(19)
C49 0.66(13) 0.41(7) 0.11(2) 0.05(3) 0.06(5) -0.32(8)
C50 0.43(8) 0.16(3) 0.26(5) -0.01(3) 0.20(6) 0.04(4)
C51 0.28(4) 0.24(4) 0.23(5) 0.15(3) -0.05(3) -0.15(4)
C52 0.35(6) 0.30(5) 0.062(15) -0.05(2) 0.05(2) -0.03(3)
C53 0.25(5) 0.18(3) 0.34(6) -0.01(3) 0.21(4) 0.05(3)
C54 0.25(4) 0.25(4) 0.17(3) 0.08(3) -0.08(3) -0.01(3)
C55 0.25(4) 0.22(4) 0.18(3) 0.03(3) 0.07(3) 0.11(4)
C56 0.25(4) 0.18(3) 0.24(4) 0.03(3) 0.09(3) 0.01(3)
C62 0.125(9) 0.072(6) 0.065(11) 0.006(7) 0.040(9) 0.021(9)
O1 0.191(11) 0.052(4) 0.069(5) 0.007(4) -0.023(6) -0.026(5)
O2 0.129(7) 0.055(4) 0.081(5) 0.001(4) 0.057(5) -0.007(4)
O3 0.073(5) 0.063(4) 0.183(11) 0.023(6) 0.051(6) 0.019(4)
O4 0.56(4) 0.100(10) 0.064(9) -0.017(6) 0.122(16) -0.111(16)
O5 0.21(2) 0.090(11) 0.21(2) -0.040(11) -0.020(17) -0.076(13)
O6 0.32(3) 0.176(19) 0.152(16) -0.035(11) 0.145(18) -0.138(18)
O7 0.63(6) 0.085(10) 0.089(13) -0.008(8) 0.11(2) -0.116(19)
O8 0.129(13) 0.098(10) 0.22(2) 0.048(11) 0.074(13) -0.002(9)
O9 0.073(7) 0.110(12) 0.21(2) -0.020(10) 0.036(9) 0.019(6)
Cl1 0.488(19) 0.121(5) 0.453(17) 0.090(8) -0.322(17) -0.065(8)
Cl2 0.64(2) 0.110(4) 0.183(7) -0.001(4) 0.201(11) 0.050(8)
Cl3 0.328(14) 0.142(6) 1.07(4) -0.128(14) 0.48(2) -0.060(8)

loop_
_atom_type_symbol
_atom_type_description
_atom_type_scat_dispersion_real
_atom_type_scat_dispersion_imag
_atom_type_scat_source
C C 0.0033 0.0016 'International Tables Vol C Tables 4.2.6.8 and 6.1.1.4'
H H 0.0000 0.0000 'International Tables Vol C Tables 4.2.6.8 and 6.1.1.4'
N N 0.0061 0.0033 'International Tables Vol C Tables 4.2.6.8 and 6.1.1.4'
O O 0.0106 0.0060 'International Tables Vol C Tables 4.2.6.8 and 6.1.1.4'
P P 0.1023 0.0942 'International Tables Vol C Tables 4.2.6.8 and 6.1.1.4'
Co Co 0.3494 0.9721 'International Tables Vol C Tables 4.2.6.8 and 6.1.1.4'
Er Er -0.2586 4.9576 'International Tables Vol C Tables 4.2.6.8 and 6.1.1.4'
Cl Cl 0.1484 0.1585 'International Tables Vol C Tables 4.2.6.8 and 6.1.1.4'

loop_
_geom_angle_atom_site_label_1
_geom_angle_atom_site_label_2
_geom_angle_atom_site_label_3
_geom_angle
_geom_angle_site_symmetry_1
_geom_angle_site_symmetry_3
_geom_angle_publ_flag
O3 Er1 O2 78.4(3) . . ?
O3 Er1 O1 80.2(4) . . ?
O2 Er1 O1 77.2(3) . . ?
O3 Er1 N1 129.0(4) . . ?
O2 Er1 N1 135.0(3) . . ?
O1 Er1 N1 74.5(3) . . ?
O3 Er1 N2 78.3(3) . . ?
O2 Er1 N2 148.7(4) . . ?
O1 Er1 N2 118.7(4) . . ?
N1 Er1 N2 76.2(3) . . ?
O3 Er1 N4 155.8(3) . . ?
O2 Er1 N4 78.7(3) . . ?
O1 Er1 N4 102.0(5) . . ?
N1 Er1 N4 73.8(3) . . ?
N2 Er1 N4 119.52(19) . . ?
O3 Er1 N3 97.3(5) . . ?
O2 Er1 N3 85.7(3) . . ?
O1 Er1 N3 162.9(4) . . ?
N1 Er1 N3 118.5(3) . . ?
N2 Er1 N3 76.9(4) . . ?
N4 Er1 N3 73.5(4) . . ?
P3 Co1 C58 94.4(3) . . ?
P3 Co1 C59 126.7(4) . . ?
C58 Co1 C59 39.75(12) . . ?
P3 Co1 C57 97.0(3) . . ?
C58 Co1 C57 39.72(13) . . ?
C59 Co1 C57 65.98(16) . . ?
P3 Co1 C60 159.4(3) . . ?
C58 Co1 C60 65.50(15) . . ?
C59 Co1 C60 38.66(11) . . ?
C57 Co1 C60 64.77(16) . . ?
P3 Co1 C61 130.6(4) . . ?
C58 Co1 C61 65.47(16) . . ?
C59 Co1 C61 64.79(15) . . ?
C57 Co1 C61 38.62(12) . . ?
C60 Co1 C61 38.06(11) . . ?
P3 Co1 P2 95.73(17) . . ?
C58 Co1 P2 122.6(3) . . ?
C59 Co1 P2 93.0(3) . . ?
C57 Co1 P2 159.0(3) . . ?
C60 Co1 P2 99.3(3) . . ?
C61 Co1 P2 133.5(4) . . ?
P3 Co1 P1 93.74(18) . . ?
C58 Co1 P1 149.3(3) . . ?
C59 Co1 P1 139.3(4) . . ?
C57 Co1 P1 109.8(3) . . ?
C60 Co1 P1 101.4(3) . . ?
C61 Co1 P1 86.9(3) . . ?
P2 Co1 P1 85.9(2) . . ?
O1 P1 O5 107.9(9) . . ?
O1 P1 O4 108.2(7) . . ?
O5 P1 O4 122.4(11) . . ?
O1 P1 Co1 115.1(4) . . ?
O5 P1 Co1 107.7(9) . . ?
O4 P1 Co1 95.4(8) . . ?
O2 P2 O6 111.0(9) . . ?
O2 P2 O7 104.0(6) . . ?
O6 P2 O7 116.1(13) . . ?
O2 P2 Co1 116.4(4) . . ?
O6 P2 Co1 108.1(7) . . ?
O7 P2 Co1 101.1(11) . . ?
O3 P3 O8 105.1(8) . . ?
O3 P3 O9 100.1(7) . . ?
O8 P3 O9 112.9(9) . . ?
O3 P3 Co1 123.5(4) . . ?
O8 P3 Co1 103.8(6) . . ?
O9 P3 Co1 111.6(5) . . ?
C1 N1 C4 102.9(9) . . ?
C1 N1 Er1 126.2(8) . . ?
C4 N1 Er1 119.0(6) . . ?
C9 N2 C6 105.9(10) . . ?
C9 N2 Er1 126.8(9) . . ?
C6 N2 Er1 125.0(8) . . ?
C14 N3 C11 108.2(13) . . ?
C14 N3 Er1 124.7(11) . . ?
C11 N3 Er1 120.2(9) . . ?
C16 N4 C19 106.3(13) . . ?
C16 N4 Er1 124.0(10) . . ?
C19 N4 Er1 122.5(8) . . ?
N1 C1 C20 124.4(13) . . ?
N1 C1 C2 116.2(12) . . ?
C20 C1 C2 119.2(14) . . ?
C3 C2 C1 100.0(12) . . ?
C4 C3 C2 107.4(12) . . ?
N1 C4 C3 113.0(10) . . ?
N1 C4 C5 126.2(9) . . ?
C3 C4 C5 120.3(13) . . ?
C6 C5 C4 125.5(11) . . ?
C6 C5 C39 115.0(12) . . ?
C4 C5 C39 119.4(12) . . ?
C7 C6 C5 125.7(12) . . ?
C7 C6 N2 110.6(11) . . ?
C5 C6 N2 123.5(11) . . ?
C8 C7 C6 109.5(13) . . ?
C7 C8 C9 103.3(13) . . ?
N2 C9 C10 125.4(13) . . ?
N2 C9 C8 109.6(12) . . ?
C10 C9 C8 124.4(12) . . ?
C11 C10 C9 127.7(13) . . ?
C11 C10 C33 114.7(10) . . ?
C9 C10 C33 117.4(11) . . ?
C10 C11 C12 128.6(13) . . ?
C10 C11 N3 125.8(12) . . ?
C12 C11 N3 104.9(13) . . ?
C13 C12 C11 111.7(16) . . ?
C12 C13 C14 108.0(14) . . ?
N3 C14 C15 124.4(15) . . ?
N3 C14 C13 106.9(15) . . ?
C15 C14 C13 128.4(12) . . ?
C16 C15 C14 123.5(14) . . ?
C16 C15 C27 121.6(13) . . ?
C14 C15 C27 114.9(11) . . ?
N4 C16 C15 128.3(16) . . ?
N4 C16 C17 108.8(13) . . ?
C15 C16 C17 122.2(14) . . ?
C18 C17 C16 104.5(13) . . ?
C17 C18 C19 110.9(14) . . ?
C18 C19 N4 108.6(12) . . ?
C18 C19 C20 123.6(15) . . ?
N4 C19 C20 125.8(13) . . ?
C19 C20 C1 123.1(14) . . ?
C19 C20 C21 118.7(14) . . ?
C1 C20 C21 118.1(14) . . ?
C22 C21 C26 120.0 . . ?
C22 C21 C20 119.0(10) . . ?
C26 C21 C20 121.0(10) . . ?
C21 C22 C23 120.0 . . ?
C22 C23 C24 120.0 . . ?
C25 C24 C23 120.0 . . ?
C24 C25 C26 120.0 . . ?
C25 C26 C21 120.0 . . ?
C28 C27 C32 120.0 . . ?
C28 C27 C15 120.1(8) . . ?
C32 C27 C15 119.9(8) . . ?
C27 C28 C29 120.0 . . ?
C28 C29 C30 120.0 . . ?
C31 C30 C29 120.0 . . ?
C30 C31 C32 120.0 . . ?
C31 C32 C27 120.0 . . ?
C34 C33 C38 120.0 . . ?
C34 C33 C10 119.2(10) . . ?
C38 C33 C10 120.8(10) . . ?
C35 C34 C33 120.0 . . ?
C36 C35 C34 120.0 . . ?
C37 C36 C35 120.0 . . ?
C36 C37 C38 120.0 . . ?
C37 C38 C33 120.0 . . ?
C40 C39 C44 120.0 . . ?
C40 C39 C5 119.7(7) . . ?
C44 C39 C5 120.2(7) . . ?
C41 C40 C39 120.0 . . ?
C42 C41 C40 120.0 . . ?
C43 C42 C41 120.0 . . ?
C44 C43 C42 120.0 . . ?
C43 C44 C39 120.0 . . ?
C46 C45 O4 140(3) . . ?
C48 C47 O5 130(3) . . ?
C50 C49 O6 96(4) . . ?
O7 C51 C52 116(3) . . ?
O8 C53 C54 107(3) . . ?
O9 C55 C56 130(3) . . ?
C61 C57 C58 108.0 . . ?
C61 C57 Co1 73.2(3) . . ?
C58 C57 Co1 68.5(3) . . ?
C57 C58 C59 108.0 . . ?
C57 C58 Co1 71.8(3) . . ?
C59 C58 Co1 71.7(3) . . ?
C60 C59 C58 108.0 . . ?
C60 C59 Co1 73.3(3) . . ?
C58 C59 Co1 68.5(3) . . ?
C59 C60 C61 108.0 . . ?
C59 C60 Co1 68.1(3) . . ?
C61 C60 Co1 71.0(3) . . ?
C57 C61 C60 108.0 . . ?
C57 C61 Co1 68.1(3) . . ?
C60 C61 Co1 70.9(3) . . ?
Cl2 C62 Cl1 112.2(15) . . ?
Cl2 C62 Cl3 111.5(16) . . ?
Cl1 C62 Cl3 99.3(12) . . ?
P1 O1 Er1 137.9(5) . . ?
P2 O2 Er1 137.8(5) . . ?
P3 O3 Er1 138.1(5) . . ?
C45 O4 P1 122(3) . . ?
C47 O5 P1 128(2) . . ?
C49 O6 P2 111(3) . . ?
C51 O7 P2 122(3) . . ?
C53 O8 P3 134(2) . . ?
C55 O9 P3 120(2) . . ?

loop_
_geom_bond_atom_site_label_1
_geom_bond_atom_site_label_2
_geom_bond_distance
_geom_bond_site_symmetry_2
_geom_bond_publ_flag
Er1 O3 2.220(7) . ?
Er1 O2 2.276(7) . ?
Er1 O1 2.288(8) . ?
Er1 N1 2.348(8) . ?
Er1 N2 2.363(9) . ?
Er1 N4 2.379(12) . ?
Er1 N3 2.388(13) . ?
Co1 P3 1.946(7) . ?
Co1 C58 2.040(7) . ?
Co1 C59 2.081(7) . ?
Co1 C57 2.083(7) . ?
Co1 C60 2.148(7) . ?
Co1 C61 2.150(7) . ?
Co1 P2 2.240(6) . ?
Co1 P1 2.289(6) . ?
P1 O1 1.520(8) . ?
P1 O5 1.63(3) . ?
P1 O4 1.71(2) . ?
P2 O2 1.491(8) . ?
P2 O6 1.68(3) . ?
P2 O7 1.80(3) . ?
P3 O3 1.498(9) . ?
P3 O8 1.76(2) . ?
P3 O9 1.78(2) . ?
N1 C1 1.282(18) . ?
N1 C4 1.402(15) . ?
N2 C9 1.374(15) . ?
N2 C6 1.417(16) . ?
N3 C14 1.343(15) . ?
N3 C11 1.449(18) . ?
N4 C16 1.337(17) . ?
N4 C19 1.383(19) . ?
C1 C20 1.48(2) . ?
C1 C2 1.510(19) . ?
C2 C3 1.409(19) . ?
C3 C4 1.400(18) . ?
C4 C5 1.411(17) . ?
C5 C6 1.413(19) . ?
C5 C39 1.535(14) . ?
C6 C7 1.407(18) . ?
C7 C8 1.40(2) . ?
C8 C9 1.529(19) . ?
C9 C10 1.378(17) . ?
C10 C11 1.376(18) . ?
C10 C33 1.485(16) . ?
C11 C12 1.392(18) . ?
C12 C13 1.29(2) . ?
C13 C14 1.46(2) . ?
C14 C15 1.42(2) . ?
C15 C16 1.388(19) . ?
C15 C27 1.453(17) . ?
C16 C17 1.47(2) . ?
C17 C18 1.31(2) . ?
C18 C19 1.36(2) . ?
C19 C20 1.40(2) . ?
C20 C21 1.507(15) . ?
C21 C22 1.3900 . ?
C21 C26 1.3900 . ?
C22 C23 1.3900 . ?
C23 C24 1.3900 . ?
C24 C25 1.3900 . ?
C25 C26 1.3900 . ?
C27 C28 1.3900 . ?
C27 C32 1.3900 . ?
C28 C29 1.3900 . ?
C29 C30 1.3900 . ?
C30 C31 1.3900 . ?
C31 C32 1.3900 . ?
C33 C34 1.3900 . ?
C33 C38 1.3900 . ?
C34 C35 1.3900 . ?
C35 C36 1.3900 . ?
C36 C37 1.3900 . ?
C37 C38 1.3900 . ?
C39 C40 1.3900 . ?
C39 C44 1.3900 . ?
C40 C41 1.3900 . ?
C41 C42 1.3900 . ?
C42 C43 1.3900 . ?
C43 C44 1.3900 . ?
C45 C46 1.14(4) . ?
C45 O4 1.44(2) . ?
C47 C48 1.29(3) . ?
C47 O5 1.32(3) . ?
C49 C50 1.11(8) . ?
C49 O6 1.62(9) . ?
C51 O7 0.99(4) . ?
C51 C52 1.45(4) . ?
C53 O8 1.41(5) . ?
C53 C54 1.46(4) . ?
C55 O9 1.34(5) . ?
C55 C56 1.44(4) . ?
C57 C61 1.4012 . ?
C57 C58 1.4014 . ?
C58 C59 1.4015 . ?
C59 C60 1.4011 . ?
C60 C61 1.4012 . ?
C62 Cl2 1.379(17) . ?
C62 Cl1 1.68(2) . ?
C62 Cl3 1.73(3) . ?
